data_4314953
loop_
_publ_author_name
'Ramaswamy Murugavel'
'Subramaniam Kuppuswamy'
'Nayanmoni Gogoi'
'Alexander Steiner'

_publ_section_title
;
 Assembling Discrete D4R Zeolite SBUs through Noncovalent Interactions.
 3.(1) Mediation by Butanols and 1,2-Bis(dimethylamino)ethane
;
_journal_name_full 'Inorganic Chemistry'
_journal_page_first 2153
_journal_page_last 2162
_journal_paper_doi 10.1021/ic901932r
_journal_volume 49
_journal_year 2010
_chemical_formula_moiety 'C62 H108 N2 O24 P4 Zn4'
_chemical_formula_sum 'C62 H108 N2 O24 P4 Zn4'
_chemical_formula_weight 1650.86
_chemical_name_systematic
; 
 ? 
;
_space_group_IT_number 15
_symmetry_cell_setting monoclinic
_symmetry_space_group_name_Hall '-I 2ya'
_symmetry_space_group_name_H-M 'I 1 2/a 1'
_atom_sites_solution_hydrogens geom
_atom_sites_solution_primary direct
_atom_sites_solution_secondary difmap
_audit_creation_method SHELXL-97
_cell_angle_alpha 90.00
_cell_angle_beta 110.599(4)
_cell_angle_gamma 90.00
_cell_formula_units_Z 4
_cell_length_a 21.5514(11)
_cell_length_b 14.9202(7)
_cell_length_c 27.3878(11)
_cell_measurement_temperature 150(2)
_cell_volume 8243.5(7)
_diffrn_ambient_temperature 150(2)
_diffrn_measured_fraction_theta_full 0.992
_diffrn_measured_fraction_theta_max 0.992
_diffrn_measurement_device_type 'Oxford Xcalibur CCD diffractometer'
_diffrn_measurement_method \w
_diffrn_radiation_monochromator graphite
_diffrn_radiation_source 'fine-focus sealed tube'
_diffrn_radiation_type MoK\a
_diffrn_radiation_wavelength 0.71073
_diffrn_reflns_av_R_equivalents 0.0275
_diffrn_reflns_av_sigmaI/netI 0.0317
_diffrn_reflns_limit_h_max 25
_diffrn_reflns_limit_h_min -22
_diffrn_reflns_limit_k_max 17
_diffrn_reflns_limit_k_min -16
_diffrn_reflns_limit_l_max 32
_diffrn_reflns_limit_l_min -32
_diffrn_reflns_number 21331
_diffrn_reflns_theta_full 25.00
_diffrn_reflns_theta_max 25.00
_diffrn_reflns_theta_min 2.98
_exptl_absorpt_coefficient_mu 1.295
_exptl_absorpt_correction_T_max 0.6974
_exptl_absorpt_correction_T_min 0.6529
_exptl_absorpt_correction_type multi-scan
_exptl_crystal_colour colourless
_exptl_crystal_density_diffrn 1.330
_exptl_crystal_density_method 'not measured'
_exptl_crystal_description prism
_exptl_crystal_F_000 3464
_exptl_crystal_size_max 0.36
_exptl_crystal_size_mid 0.32
_exptl_crystal_size_min 0.30
_refine_diff_density_max 0.592
_refine_diff_density_min -0.443
_refine_diff_density_rms 0.065
_refine_ls_extinction_method none
_refine_ls_goodness_of_fit_ref 0.966
_refine_ls_hydrogen_treatment mixed
_refine_ls_matrix_type full
_refine_ls_number_parameters 435
_refine_ls_number_reflns 7201
_refine_ls_number_restraints 2
_refine_ls_restrained_S_all 0.966
_refine_ls_R_factor_all 0.0501
_refine_ls_R_factor_gt 0.0325
_refine_ls_shift/su_max 0.002
_refine_ls_shift/su_mean 0.000
_refine_ls_structure_factor_coef Fsqd
_refine_ls_weighting_details 'calc w=1/[\s^2^(Fo^2^)+(0.0512P)^2^+16.0708P] where P=(Fo^2^+2Fc^2^)/3'
_refine_ls_weighting_scheme calc
_refine_ls_wR_factor_gt 0.0823
_refine_ls_wR_factor_ref 0.0932
_reflns_number_gt 5538
_reflns_number_total 7201
_reflns_threshold_expression >2sigma(I)
_cod_data_source_file ic901932r_si_001_3.cif
_cod_data_source_block newrm156
_cod_database_code 4314953

loop_
_symmetry_equiv_pos_as_xyz
'x, y, z'
'-x+1/2, y, -z'
'x+1/2, y+1/2, z+1/2'
'-x+1, y+1/2, -z+1/2'
'-x, -y, -z'
'x-1/2, -y, z'
'-x+1/2, -y+1/2, -z+1/2'
'x, -y+1/2, z+1/2'

loop_
_atom_site_label
_atom_site_type_symbol
_atom_site_fract_x
_atom_site_fract_y
_atom_site_fract_z
_atom_site_U_iso_or_equiv
_atom_site_adp_type
_atom_site_occupancy
_atom_site_symmetry_multiplicity
_atom_site_calc_flag
_atom_site_refinement_flags
_atom_site_disorder_assembly
_atom_site_disorder_group
Zn1 Zn 0.854950(15) 0.53443(2) 1.054893(12) 0.01826(9) Uani 1 1 d . . .
Zn2 Zn 0.784739(15) 0.32658(2) 0.936115(12) 0.02037(10) Uani 1 1 d . . .
P1 P 0.85863(3) 0.31993(5) 1.05667(3) 0.02069(16) Uani 1 1 d . . .
P2 P 0.78662(3) 0.53977(5) 0.93225(3) 0.01795(16) Uani 1 1 d . . .
O1 O 0.87710(10) 0.41308(13) 1.07778(8) 0.0287(5) Uani 1 1 d . . .
O2 O 0.85646(10) 0.31210(15) 1.00109(8) 0.0311(5) Uani 1 1 d . . .
O3 O 0.79885(10) 0.28180(14) 1.06547(8) 0.0291(5) Uani 1 1 d . . .
O4 O 0.92114(9) 0.25969(13) 1.09012(8) 0.0269(5) Uani 1 1 d . . .
O5 O 0.84694(9) 0.55020(14) 0.98219(7) 0.0241(4) Uani 1 1 d . . .
O6 O 0.78011(11) 0.44656(13) 0.91024(8) 0.0298(5) Uani 1 1 d . . .
O7 O 0.77610(9) 0.57648(14) 1.06383(7) 0.0254(5) Uani 1 1 d . . .
O8 O 0.80799(9) 0.60482(13) 0.89381(7) 0.0214(4) Uani 1 1 d . . .
O9 O 0.93503(9) 0.60237(13) 1.09044(7) 0.0245(4) Uani 1 1 d . . .
O10 O 1.02227(11) 0.63181(18) 1.16017(9) 0.0477(7) Uani 1 1 d D . .
O11 O 0.80773(11) 0.24767(16) 0.88696(9) 0.0411(6) Uani 1 1 d . . .
H11 H 0.8474 0.2609 0.8806 0.049 Uiso 1 1 calc R . .
O12 O 1.07191(14) 0.7444(2) 1.11064(12) 0.0596(8) Uani 1 1 d D . .
H12 H 1.055(2) 0.700(2) 1.1255(15) 0.072 Uiso 1 1 d D . .
C1 C 0.91624(15) 0.1844(2) 1.11888(12) 0.0298(7) Uani 1 1 d . A .
C2 C 0.92354(14) 0.1959(2) 1.17121(12) 0.0308(7) Uani 1 1 d . . .
C3 C 0.92284(17) 0.1195(3) 1.19981(14) 0.0420(9) Uani 1 1 d . . .
H3 H 0.9276 0.1248 1.2355 0.050 Uiso 1 1 calc R . .
C4 C 0.9154(2) 0.0359(3) 1.17711(16) 0.0531(10) Uani 1 1 d . . .
H4 H 0.9148 -0.0158 1.1972 0.064 Uiso 1 1 calc R . .
C5 C 0.9088(2) 0.0268(3) 1.12606(18) 0.0647(13) Uani 1 1 d . A .
H5 H 0.9041 -0.0314 1.1111 0.078 Uiso 1 1 calc R . .
C6 C 0.9087(2) 0.1018(2) 1.09499(16) 0.0525(11) Uani 1 1 d . . .
C7 C 0.93362(17) 0.2884(2) 1.19547(12) 0.0417(9) Uani 1 1 d . . .
H7 H 0.9077 0.3318 1.1680 0.050 Uiso 1 1 calc R . .
C8 C 1.0056(2) 0.3151(4) 1.2125(2) 0.0870(17) Uani 1 1 d . . .
H8A H 1.0316 0.2780 1.2421 0.131 Uiso 1 1 calc R . .
H8B H 1.0102 0.3783 1.2228 0.131 Uiso 1 1 calc R . .
H8C H 1.0217 0.3063 1.1835 0.131 Uiso 1 1 calc R . .
C9 C 0.9094(3) 0.2968(3) 1.24164(18) 0.0780(15) Uani 1 1 d . . .
H9A H 0.8624 0.2807 1.2303 0.117 Uiso 1 1 calc R . .
H9B H 0.9153 0.3587 1.2545 0.117 Uiso 1 1 calc R . .
H9C H 0.9351 0.2564 1.2697 0.117 Uiso 1 1 calc R . .
C10 C 0.9217(4) 0.0937(5) 1.0460(3) 0.0409(18) Uiso 0.535(7) 1 d P A 1
H10 H 0.9042 0.1492 1.0252 0.049 Uiso 0.535(7) 1 calc PR A 1
C11 C 0.8846(5) 0.0157(6) 1.0145(3) 0.067(3) Uiso 0.535(7) 1 d P A 1
H11A H 0.8937 0.0116 0.9820 0.101 Uiso 0.535(7) 1 calc PR A 1
H11B H 0.8369 0.0241 1.0065 0.101 Uiso 0.535(7) 1 calc PR A 1
H11C H 0.8989 -0.0397 1.0346 0.101 Uiso 0.535(7) 1 calc PR A 1
C12 C 0.9957(4) 0.0847(5) 1.0517(3) 0.055(2) Uiso 0.535(7) 1 d P A 1
H12A H 0.9991 0.0803 1.0170 0.082 Uiso 0.535(7) 1 calc PR A 1
H12B H 1.0144 0.0307 1.0718 0.082 Uiso 0.535(7) 1 calc PR A 1
H12C H 1.0202 0.1375 1.0698 0.082 Uiso 0.535(7) 1 calc PR A 1
C10' C 0.8807(4) 0.0901(5) 1.0309(3) 0.036(2) Uiso 0.465(7) 1 d P A 2
H10' H 0.8900 0.1478 1.0162 0.043 Uiso 0.465(7) 1 calc PR A 2
C11' C 0.9230(6) 0.0183(7) 1.0177(4) 0.066(3) Uiso 0.465(7) 1 d P A 2
H11D H 0.9700 0.0326 1.0350 0.099 Uiso 0.465(7) 1 calc PR A 2
H11E H 0.9124 0.0166 0.9798 0.099 Uiso 0.465(7) 1 calc PR A 2
H11F H 0.9135 -0.0403 1.0297 0.099 Uiso 0.465(7) 1 calc PR A 2
C12' C 0.8072(4) 0.0712(6) 1.0040(4) 0.057(3) Uiso 0.465(7) 1 d P A 2
H12D H 0.7813 0.1186 1.0127 0.085 Uiso 0.465(7) 1 calc PR A 2
H12E H 0.7964 0.0133 1.0158 0.085 Uiso 0.465(7) 1 calc PR A 2
H12F H 0.7966 0.0696 0.9662 0.085 Uiso 0.465(7) 1 calc PR A 2
C13 C 0.76170(14) 0.6371(2) 0.84694(11) 0.0246(6) Uani 1 1 d . . .
C14 C 0.75221(16) 0.5883(2) 0.80169(12) 0.0310(7) Uani 1 1 d . . .
C15 C 0.70744(18) 0.6229(3) 0.75577(13) 0.0452(9) Uani 1 1 d . . .
H15 H 0.6991 0.5908 0.7241 0.054 Uiso 1 1 calc R . .
C16 C 0.6749(2) 0.7020(3) 0.75485(15) 0.0534(10) Uani 1 1 d . . .
H16 H 0.6443 0.7242 0.7229 0.064 Uiso 1 1 calc R . .
C17 C 0.68675(18) 0.7493(3) 0.80024(15) 0.0474(10) Uani 1 1 d . . .
H17 H 0.6643 0.8045 0.7992 0.057 Uiso 1 1 calc R . .
C18 C 0.73065(16) 0.7186(2) 0.84773(13) 0.0324(7) Uani 1 1 d . . .
C19 C 0.79080(19) 0.5034(2) 0.80118(13) 0.0405(8) Uani 1 1 d . . .
H19 H 0.8195 0.4900 0.8380 0.049 Uiso 1 1 calc R . .
C20 C 0.7439(3) 0.4238(3) 0.78108(19) 0.0837(17) Uani 1 1 d . . .
H20A H 0.7169 0.4158 0.8030 0.126 Uiso 1 1 calc R . .
H20B H 0.7699 0.3694 0.7823 0.126 Uiso 1 1 calc R . .
H20C H 0.7149 0.4352 0.7450 0.126 Uiso 1 1 calc R . .
C21 C 0.8353(3) 0.5160(3) 0.77007(19) 0.0816(17) Uani 1 1 d . . .
H21B H 0.8082 0.5258 0.7333 0.122 Uiso 1 1 calc R . .
H21A H 0.8626 0.4623 0.7732 0.122 Uiso 1 1 calc R . .
H21C H 0.8640 0.5680 0.7834 0.122 Uiso 1 1 calc R . .
C22 C 0.7455(2) 0.7735(2) 0.89688(15) 0.0436(9) Uani 1 1 d . . .
H22 H 0.7751 0.7370 0.9266 0.052 Uiso 1 1 calc R . .
C23 C 0.6822(2) 0.7949(3) 0.90843(19) 0.0678(13) Uani 1 1 d . . .
H23C H 0.6527 0.8323 0.8804 0.102 Uiso 1 1 calc R . .
H23B H 0.6940 0.8272 0.9416 0.102 Uiso 1 1 calc R . .
H23A H 0.6595 0.7390 0.9106 0.102 Uiso 1 1 calc R . .
C24 C 0.7828(3) 0.8592(3) 0.89378(19) 0.0739(14) Uani 1 1 d . . .
H24A H 0.8236 0.8437 0.8876 0.111 Uiso 1 1 calc R . .
H24B H 0.7939 0.8922 0.9267 0.111 Uiso 1 1 calc R . .
H24C H 0.7547 0.8966 0.8651 0.111 Uiso 1 1 calc R . .
C25 C 0.96502(15) 0.6031(2) 1.13966(11) 0.0281(7) Uani 1 1 d . . .
C26 C 0.92932(17) 0.5658(3) 1.17422(12) 0.0392(8) Uani 1 1 d . . .
H26A H 0.9578 0.5718 1.2109 0.059 Uiso 1 1 calc R . .
H26B H 0.9191 0.5023 1.1660 0.059 Uiso 1 1 calc R . .
H26C H 0.8881 0.5991 1.1680 0.059 Uiso 1 1 calc R . .
C27 C 0.7708(3) 0.1744(4) 0.8608(3) 0.105(2) Uani 1 1 d . . .
H27A H 0.7346 0.1630 0.8738 0.158 Uiso 1 1 calc R . .
H27B H 0.7995 0.1214 0.8669 0.158 Uiso 1 1 calc R . .
H27C H 0.7524 0.1871 0.8233 0.158 Uiso 1 1 calc R . .
C28 C 1.00823(15) 0.5496(2) 1.00461(13) 0.0373(8) Uani 1 1 d . . .
H28A H 1.0097 0.5665 1.0400 0.045 Uiso 1 1 calc R . .
H28B H 1.0525 0.5614 1.0025 0.045 Uiso 1 1 calc R . .
C29 C 0.96771(19) 0.7008(3) 0.97983(17) 0.0553(10) Uani 1 1 d . . .
H29B H 0.9652 0.7090 1.0146 0.083 Uiso 1 1 calc R . .
H29A H 0.9333 0.7370 0.9545 0.083 Uiso 1 1 calc R . .
H29C H 1.0114 0.7199 0.9803 0.083 Uiso 1 1 calc R . .
C30 C 0.95641(17) 0.5889(3) 0.91029(14) 0.0468(10) Uani 1 1 d . . .
H30A H 0.9255 0.6309 0.8863 0.070 Uiso 1 1 calc R . .
H30B H 0.9421 0.5273 0.8998 0.070 Uiso 1 1 calc R . .
H30C H 1.0010 0.5981 0.9093 0.070 Uiso 1 1 calc R . .
C31 C 1.0349(2) 0.8242(3) 1.1080(2) 0.0771(15) Uani 1 1 d . . .
H31A H 1.0510 0.8546 1.1419 0.116 Uiso 1 1 calc R . .
H31B H 0.9879 0.8093 1.0990 0.116 Uiso 1 1 calc R . .
H31C H 1.0403 0.8640 1.0813 0.116 Uiso 1 1 calc R . .
N1 N 0.95743(13) 0.6050(2) 0.96491(11) 0.0390(7) Uani 1 1 d . . .
H1 H 0.9162 0.5886 0.9657 0.047 Uiso 1 1 calc R . .

loop_
_atom_site_aniso_label
_atom_site_aniso_U_11
_atom_site_aniso_U_22
_atom_site_aniso_U_33
_atom_site_aniso_U_23
_atom_site_aniso_U_13
_atom_site_aniso_U_12
Zn1 0.01613(16) 0.02302(18) 0.01597(17) -0.00036(13) 0.00607(12) -0.00019(13)
Zn2 0.02161(17) 0.01949(18) 0.02243(18) -0.00119(13) 0.01075(13) -0.00061(13)
P1 0.0181(4) 0.0221(4) 0.0219(4) 0.0019(3) 0.0072(3) 0.0029(3)
P2 0.0187(4) 0.0211(4) 0.0154(3) 0.0020(3) 0.0076(3) -0.0021(3)
O1 0.0294(11) 0.0232(11) 0.0273(11) 0.0026(9) 0.0021(9) 0.0024(9)
O2 0.0266(11) 0.0424(14) 0.0251(11) -0.0009(10) 0.0103(9) 0.0056(10)
O3 0.0245(11) 0.0276(12) 0.0389(12) 0.0024(9) 0.0159(9) 0.0030(9)
O4 0.0241(10) 0.0259(11) 0.0337(12) 0.0125(9) 0.0141(9) 0.0072(9)
O5 0.0199(10) 0.0364(12) 0.0180(10) 0.0009(9) 0.0091(8) -0.0008(9)
O6 0.0442(13) 0.0246(12) 0.0235(11) 0.0016(9) 0.0156(10) -0.0052(9)
O7 0.0182(10) 0.0340(12) 0.0247(11) -0.0052(9) 0.0086(8) 0.0016(9)
O8 0.0220(10) 0.0248(11) 0.0191(10) 0.0043(8) 0.0093(8) -0.0003(8)
O9 0.0212(10) 0.0296(11) 0.0210(11) -0.0023(9) 0.0055(8) -0.0037(9)
O10 0.0350(14) 0.0677(18) 0.0325(13) -0.0064(12) 0.0021(10) -0.0222(12)
O11 0.0395(13) 0.0426(14) 0.0484(14) -0.0226(12) 0.0244(11) -0.0077(11)
O12 0.0538(17) 0.0536(18) 0.084(2) 0.0099(16) 0.0401(16) 0.0071(14)
C1 0.0285(16) 0.0269(17) 0.0384(18) 0.0129(14) 0.0172(14) 0.0073(13)
C2 0.0226(15) 0.0349(18) 0.0317(17) 0.0106(14) 0.0057(13) 0.0075(13)
C3 0.042(2) 0.048(2) 0.0367(19) 0.0129(17) 0.0135(16) 0.0044(17)
C4 0.070(3) 0.039(2) 0.058(3) 0.023(2) 0.033(2) 0.010(2)
C5 0.107(4) 0.027(2) 0.078(3) 0.007(2) 0.054(3) 0.011(2)
C6 0.091(3) 0.0288(19) 0.057(2) 0.0106(18) 0.050(2) 0.012(2)
C7 0.046(2) 0.044(2) 0.0235(17) 0.0055(15) -0.0022(15) 0.0047(17)
C8 0.059(3) 0.097(4) 0.091(4) -0.033(3) 0.009(3) -0.026(3)
C9 0.111(4) 0.069(3) 0.057(3) 0.002(2) 0.034(3) 0.026(3)
C13 0.0250(15) 0.0288(16) 0.0231(15) 0.0089(13) 0.0123(12) -0.0004(13)
C14 0.0374(18) 0.0343(18) 0.0249(16) 0.0042(14) 0.0152(14) 0.0001(14)
C15 0.053(2) 0.058(3) 0.0235(18) 0.0074(17) 0.0121(16) 0.0016(19)
C16 0.052(2) 0.069(3) 0.036(2) 0.026(2) 0.0122(17) 0.018(2)
C17 0.048(2) 0.046(2) 0.051(2) 0.0252(19) 0.0214(18) 0.0224(18)
C18 0.0375(18) 0.0276(18) 0.0399(19) 0.0093(14) 0.0234(15) 0.0049(14)
C19 0.069(2) 0.0328(19) 0.0264(17) 0.0039(14) 0.0244(17) 0.0056(17)
C20 0.127(5) 0.052(3) 0.054(3) -0.016(2) 0.009(3) -0.012(3)
C21 0.119(4) 0.080(4) 0.076(3) 0.033(3) 0.072(3) 0.055(3)
C22 0.062(2) 0.0284(19) 0.048(2) 0.0042(16) 0.0296(19) 0.0073(17)
C23 0.088(3) 0.050(3) 0.084(3) -0.004(2) 0.053(3) 0.019(2)
C24 0.111(4) 0.043(3) 0.070(3) -0.007(2) 0.035(3) -0.021(3)
C25 0.0276(16) 0.0286(17) 0.0255(16) -0.0017(13) 0.0061(13) -0.0017(13)
C26 0.0371(19) 0.055(2) 0.0239(17) -0.0062(16) 0.0085(14) -0.0101(16)
C27 0.086(4) 0.102(5) 0.141(5) -0.082(4) 0.056(4) -0.025(3)
C28 0.0226(16) 0.053(2) 0.0356(19) 0.0003(16) 0.0096(14) 0.0021(15)
C29 0.042(2) 0.050(2) 0.078(3) 0.007(2) 0.025(2) 0.0023(19)
C30 0.0303(18) 0.075(3) 0.038(2) 0.0110(19) 0.0149(15) 0.0034(18)
C31 0.074(3) 0.067(3) 0.096(4) 0.018(3) 0.038(3) 0.022(3)
N1 0.0226(14) 0.0554(19) 0.0407(16) 0.0061(14) 0.0133(12) 0.0019(13)

loop_
_atom_type_symbol
_atom_type_description
_atom_type_scat_dispersion_real
_atom_type_scat_dispersion_imag
_atom_type_scat_source
C C 0.0033 0.0016 'International Tables Vol C Tables 4.2.6.8 and 6.1.1.4'
H H 0.0000 0.0000 'International Tables Vol C Tables 4.2.6.8 and 6.1.1.4'
O O 0.0106 0.0060 'International Tables Vol C Tables 4.2.6.8 and 6.1.1.4'
N N 0.0061 0.0033 'International Tables Vol C Tables 4.2.6.8 and 6.1.1.4'
P P 0.1023 0.0942 'International Tables Vol C Tables 4.2.6.8 and 6.1.1.4'
Zn Zn 0.2839 1.4301 'International Tables Vol C Tables 4.2.6.8 and 6.1.1.4'

loop_
_geom_angle_atom_site_label_1
_geom_angle_atom_site_label_2
_geom_angle_atom_site_label_3
_geom_angle
_geom_angle_site_symmetry_1
_geom_angle_site_symmetry_3
_geom_angle_publ_flag
O7 Zn1 O1 113.50(9) . . ?
O7 Zn1 O9 116.04(8) . . ?
O1 Zn1 O9 104.68(9) . . ?
O7 Zn1 O5 109.18(8) . . ?
O1 Zn1 O5 111.67(9) . . ?
O9 Zn1 O5 101.10(8) . . ?
O3 Zn2 O2 115.38(9) 2_657 . ?
O3 Zn2 O6 113.15(9) 2_657 . ?
O2 Zn2 O6 111.67(9) . . ?
O3 Zn2 O11 103.70(9) 2_657 . ?
O2 Zn2 O11 104.59(9) . . ?
O6 Zn2 O11 107.30(10) . . ?
O3 P1 O1 114.45(12) . . ?
O3 P1 O2 114.06(12) . . ?
O1 P1 O2 111.64(12) . . ?
O3 P1 O4 106.87(11) . . ?
O1 P1 O4 104.00(11) . . ?
O2 P1 O4 104.66(11) . . ?
O7 P2 O6 114.10(12) 2_657 . ?
O7 P2 O5 113.84(11) 2_657 . ?
O6 P2 O5 112.55(12) . . ?
O7 P2 O8 107.39(11) 2_657 . ?
O6 P2 O8 107.61(11) . . ?
O5 P2 O8 100.04(11) . . ?
P1 O1 Zn1 138.07(13) . . ?
P1 O2 Zn2 131.02(13) . . ?
P1 O3 Zn2 136.02(13) . 2_657 ?
C1 O4 P1 123.73(18) . . ?
P2 O5 Zn1 130.02(12) . . ?
P2 O6 Zn2 137.00(13) . . ?
P2 O7 Zn1 139.21(13) 2_657 . ?
C13 O8 P2 121.89(17) . . ?
C25 O9 Zn1 124.44(19) . . ?
C27 O11 Zn2 125.6(3) . . ?
C27 O11 H11 117.2 . . ?
Zn2 O11 H11 117.2 . . ?
C31 O12 H12 109(3) . . ?
C6 C1 C2 123.3(3) . . ?
C6 C1 O4 118.1(3) . . ?
C2 C1 O4 118.4(3) . . ?
C3 C2 C1 117.3(3) . . ?
C3 C2 C7 122.0(3) . . ?
C1 C2 C7 120.6(3) . . ?
C4 C3 C2 120.8(3) . . ?
C4 C3 H3 119.6 . . ?
C2 C3 H3 119.6 . . ?
C5 C4 C3 120.5(3) . . ?
C5 C4 H4 119.7 . . ?
C3 C4 H4 119.7 . . ?
C4 C5 C6 121.3(4) . . ?
C4 C5 H5 119.4 . . ?
C6 C5 H5 119.3 . . ?
C1 C6 C5 116.7(3) . . ?
C1 C6 C10 118.5(4) . . ?
C5 C6 C10 121.9(4) . . ?
C1 C6 C10' 122.4(4) . . ?
C5 C6 C10' 118.8(4) . . ?
C10 C6 C10' 30.3(3) . . ?
C8 C7 C2 110.5(3) . . ?
C8 C7 C9 109.6(4) . . ?
C2 C7 C9 113.5(3) . . ?
C8 C7 H7 107.7 . . ?
C2 C7 H7 107.7 . . ?
C9 C7 H7 107.7 . . ?
C7 C8 H8A 109.5 . . ?
C7 C8 H8B 109.5 . . ?
H8A C8 H8B 109.5 . . ?
C7 C8 H8C 109.5 . . ?
H8A C8 H8C 109.5 . . ?
H8B C8 H8C 109.5 . . ?
C7 C9 H9A 109.5 . . ?
C7 C9 H9B 109.5 . . ?
H9A C9 H9B 109.5 . . ?
C7 C9 H9C 109.5 . . ?
H9A C9 H9C 109.5 . . ?
H9B C9 H9C 109.5 . . ?
C6 C10 C11 110.6(6) . . ?
C6 C10 C12 115.8(6) . . ?
C11 C10 C12 108.2(7) . . ?
C6 C10 H10 107.3 . . ?
C11 C10 H10 107.3 . . ?
C12 C10 H10 107.3 . . ?
C10 C11 H11A 109.5 . . ?
C10 C11 H11B 109.5 . . ?
H11A C11 H11B 109.5 . . ?
C10 C11 H11C 109.5 . . ?
H11A C11 H11C 109.5 . . ?
H11B C11 H11C 109.5 . . ?
C10 C12 H12A 109.5 . . ?
C10 C12 H12B 109.5 . . ?
H12A C12 H12B 109.5 . . ?
C10 C12 H12C 109.5 . . ?
H12A C12 H12C 109.5 . . ?
H12B C12 H12C 109.5 . . ?
C12' C10' C11' 111.1(8) . . ?
C12' C10' C6 117.6(6) . . ?
C11' C10' C6 107.5(6) . . ?
C12' C10' H10' 106.7 . . ?
C11' C10' H10' 106.7 . . ?
C6 C10' H10' 106.7 . . ?
C10' C11' H11D 109.5 . . ?
C10' C11' H11E 109.5 . . ?
H11D C11' H11E 109.5 . . ?
C10' C11' H11F 109.5 . . ?
H11D C11' H11F 109.5 . . ?
H11E C11' H11F 109.5 . . ?
C10' C12' H12D 109.5 . . ?
C10' C12' H12E 109.5 . . ?
H12D C12' H12E 109.5 . . ?
C10' C12' H12F 109.5 . . ?
H12D C12' H12F 109.5 . . ?
H12E C12' H12F 109.5 . . ?
C14 C13 C18 123.5(3) . . ?
C14 C13 O8 118.0(3) . . ?
C18 C13 O8 118.4(3) . . ?
C15 C14 C13 116.8(3) . . ?
C15 C14 C19 120.7(3) . . ?
C13 C14 C19 122.4(3) . . ?
C16 C15 C14 121.7(3) . . ?
C16 C15 H15 119.1 . . ?
C14 C15 H15 119.1 . . ?
C15 C16 C17 119.7(3) . . ?
C15 C16 H16 120.1 . . ?
C17 C16 H16 120.1 . . ?
C16 C17 C18 121.8(3) . . ?
C16 C17 H17 119.1 . . ?
C18 C17 H17 119.1 . . ?
C17 C18 C13 116.5(3) . . ?
C17 C18 C22 121.1(3) . . ?
C13 C18 C22 122.4(3) . . ?
C21 C19 C14 111.2(3) . . ?
C21 C19 C20 111.4(4) . . ?
C14 C19 C20 110.9(4) . . ?
C21 C19 H19 107.7 . . ?
C14 C19 H19 107.7 . . ?
C20 C19 H19 107.7 . . ?
C19 C20 H20A 109.5 . . ?
C19 C20 H20B 109.5 . . ?
H20A C20 H20B 109.5 . . ?
C19 C20 H20C 109.5 . . ?
H20A C20 H20C 109.5 . . ?
H20B C20 H20C 109.5 . . ?
C19 C21 H21B 109.5 . . ?
C19 C21 H21A 109.5 . . ?
H21B C21 H21A 109.5 . . ?
C19 C21 H21C 109.5 . . ?
H21B C21 H21C 109.5 . . ?
H21A C21 H21C 109.5 . . ?
C18 C22 C24 110.8(3) . . ?
C18 C22 C23 111.7(3) . . ?
C24 C22 C23 111.0(3) . . ?
C18 C22 H22 107.7 . . ?
C24 C22 H22 107.7 . . ?
C23 C22 H22 107.7 . . ?
C22 C23 H23C 109.5 . . ?
C22 C23 H23B 109.5 . . ?
H23C C23 H23B 109.5 . . ?
C22 C23 H23A 109.5 . . ?
H23C C23 H23A 109.5 . . ?
H23B C23 H23A 109.5 . . ?
C22 C24 H24A 109.5 . . ?
C22 C24 H24B 109.5 . . ?
H24A C24 H24B 109.5 . . ?
C22 C24 H24C 109.5 . . ?
H24A C24 H24C 109.5 . . ?
H24B C24 H24C 109.5 . . ?
O10 C25 O9 122.5(3) . . ?
O10 C25 C26 119.1(3) . . ?
O9 C25 C26 118.5(3) . . ?
C25 C26 H26A 109.5 . . ?
C25 C26 H26B 109.5 . . ?
H26A C26 H26B 109.5 . . ?
C25 C26 H26C 109.5 . . ?
H26A C26 H26C 109.5 . . ?
H26B C26 H26C 109.5 . . ?
O11 C27 H27A 109.5 . . ?
O11 C27 H27B 109.5 . . ?
H27A C27 H27B 109.5 . . ?
O11 C27 H27C 109.5 . . ?
H27A C27 H27C 109.5 . . ?
H27B C27 H27C 109.5 . . ?
N1 C28 C28 110.4(3) . 5_767 ?
N1 C28 H28A 109.6 . . ?
C28 C28 H28A 109.6 5_767 . ?
N1 C28 H28B 109.6 . . ?
C28 C28 H28B 109.6 5_767 . ?
H28A C28 H28B 108.1 . . ?
N1 C29 H29B 109.5 . . ?
N1 C29 H29A 109.5 . . ?
H29B C29 H29A 109.5 . . ?
N1 C29 H29C 109.5 . . ?
H29B C29 H29C 109.5 . . ?
H29A C29 H29C 109.5 . . ?
N1 C30 H30A 109.5 . . ?
N1 C30 H30B 109.5 . . ?
H30A C30 H30B 109.5 . . ?
N1 C30 H30C 109.5 . . ?
H30A C30 H30C 109.5 . . ?
H30B C30 H30C 109.5 . . ?
O12 C31 H31A 109.5 . . ?
O12 C31 H31B 109.5 . . ?
H31A C31 H31B 109.5 . . ?
O12 C31 H31C 109.5 . . ?
H31A C31 H31C 109.5 . . ?
H31B C31 H31C 109.5 . . ?
C29 N1 C28 109.5(3) . . ?
C29 N1 C30 112.1(3) . . ?
C28 N1 C30 112.7(3) . . ?
C29 N1 H1 107.5 . . ?
C28 N1 H1 107.5 . . ?
C30 N1 H1 107.5 . . ?

loop_
_geom_bond_atom_site_label_1
_geom_bond_atom_site_label_2
_geom_bond_distance
_geom_bond_site_symmetry_2
_geom_bond_publ_flag
Zn1 O7 1.9063(19) . ?
Zn1 O1 1.921(2) . ?
Zn1 O9 1.9421(19) . ?
Zn1 O5 1.9515(18) . ?
Zn2 O3 1.9074(19) 2_657 ?
Zn2 O2 1.915(2) . ?
Zn2 O6 1.915(2) . ?
Zn2 O11 1.978(2) . ?
P1 O3 1.503(2) . ?
P1 O1 1.504(2) . ?
P1 O2 1.511(2) . ?
P1 O4 1.610(2) . ?
P2 O7 1.497(2) 2_657 ?
P2 O6 1.503(2) . ?
P2 O5 1.528(2) . ?
P2 O8 1.6138(19) . ?
O3 Zn2 1.9074(19) 2_657 ?
O4 C1 1.397(3) . ?
O7 P2 1.497(2) 2_657 ?
O8 C13 1.405(3) . ?
O9 C25 1.274(3) . ?
O10 C25 1.238(4) . ?
O11 C27 1.393(5) . ?
O11 H11 0.9500 . ?
O12 C31 1.421(5) . ?
O12 H12 0.921(15) . ?
C1 C6 1.379(5) . ?
C1 C2 1.396(4) . ?
C2 C3 1.387(5) . ?
C2 C7 1.514(5) . ?
C3 C4 1.377(5) . ?
C3 H3 0.9500 . ?
C4 C5 1.362(6) . ?
C4 H4 0.9500 . ?
C5 C6 1.405(5) . ?
C5 H5 0.9500 . ?
C6 C10 1.471(7) . ?
C6 C10' 1.651(8) . ?
C7 C8 1.507(6) . ?
C7 C9 1.534(5) . ?
C7 H7 1.0000 . ?
C8 H8A 0.9800 . ?
C8 H8B 0.9800 . ?
C8 H8C 0.9800 . ?
C9 H9A 0.9800 . ?
C9 H9B 0.9800 . ?
C9 H9C 0.9800 . ?
C10 C11 1.501(12) . ?
C10 C12 1.551(10) . ?
C10 H10 1.0000 . ?
C11 H11A 0.9800 . ?
C11 H11B 0.9800 . ?
C11 H11C 0.9800 . ?
C12 H12A 0.9800 . ?
C12 H12B 0.9800 . ?
C12 H12C 0.9800 . ?
C10' C12' 1.519(11) . ?
C10' C11' 1.531(13) . ?
C10' H10' 1.0000 . ?
C11' H11D 0.9800 . ?
C11' H11E 0.9800 . ?
C11' H11F 0.9800 . ?
C12' H12D 0.9800 . ?
C12' H12E 0.9800 . ?
C12' H12F 0.9800 . ?
C13 C14 1.389(4) . ?
C13 C18 1.391(4) . ?
C14 C15 1.388(5) . ?
C14 C19 1.518(5) . ?
C15 C16 1.369(5) . ?
C15 H15 0.9500 . ?
C16 C17 1.373(6) . ?
C16 H16 0.9500 . ?
C17 C18 1.390(5) . ?
C17 H17 0.9500 . ?
C18 C22 1.511(5) . ?
C19 C21 1.502(5) . ?
C19 C20 1.530(6) . ?
C19 H19 1.0000 . ?
C20 H20A 0.9800 . ?
C20 H20B 0.9800 . ?
C20 H20C 0.9800 . ?
C21 H21B 0.9800 . ?
C21 H21A 0.9800 . ?
C21 H21C 0.9800 . ?
C22 C24 1.528(5) . ?
C22 C23 1.539(5) . ?
C22 H22 1.0000 . ?
C23 H23C 0.9800 . ?
C23 H23B 0.9800 . ?
C23 H23A 0.9800 . ?
C24 H24A 0.9800 . ?
C24 H24B 0.9800 . ?
C24 H24C 0.9800 . ?
C25 C26 1.520(4) . ?
C26 H26A 0.9800 . ?
C26 H26B 0.9800 . ?
C26 H26C 0.9800 . ?
C27 H27A 0.9800 . ?
C27 H27B 0.9800 . ?
C27 H27C 0.9800 . ?
C28 N1 1.492(4) . ?
C28 C28 1.524(7) 5_767 ?
C28 H28A 0.9900 . ?
C28 H28B 0.9900 . ?
C29 N1 1.481(5) . ?
C29 H29B 0.9800 . ?
C29 H29A 0.9800 . ?
C29 H29C 0.9800 . ?
C30 N1 1.508(4) . ?
C30 H30A 0.9800 . ?
C30 H30B 0.9800 . ?
C30 H30C 0.9800 . ?
C31 H31A 0.9800 . ?
C31 H31B 0.9800 . ?
C31 H31C 0.9800 . ?
N1 H1 0.9300 . ?

loop_
_geom_torsion_atom_site_label_1
_geom_torsion_atom_site_label_2
_geom_torsion_atom_site_label_3
_geom_torsion_atom_site_label_4
_geom_torsion
_geom_torsion_site_symmetry_1
_geom_torsion_site_symmetry_2
_geom_torsion_site_symmetry_3
_geom_torsion_site_symmetry_4
_geom_torsion_publ_flag
O3 P1 O1 Zn1 -87.4(2) . . . . ?
O2 P1 O1 Zn1 44.1(2) . . . . ?
O4 P1 O1 Zn1 156.36(18) . . . . ?
O7 Zn1 O1 P1 83.4(2) . . . . ?
O9 Zn1 O1 P1 -149.10(19) . . . . ?
O5 Zn1 O1 P1 -40.5(2) . . . . ?
O3 P1 O2 Zn2 39.3(2) . . . . ?
O1 P1 O2 Zn2 -92.34(19) . . . . ?
O4 P1 O2 Zn2 155.76(16) . . . . ?
O3 Zn2 O2 P1 -38.0(2) 2_657 . . . ?
O6 Zn2 O2 P1 93.05(19) . . . . ?
O11 Zn2 O2 P1 -151.23(17) . . . . ?
O1 P1 O3 Zn2 38.8(2) . . . 2_657 ?
O2 P1 O3 Zn2 -91.5(2) . . . 2_657 ?
O4 P1 O3 Zn2 153.36(17) . . . 2_657 ?
O3 P1 O4 C1 2.8(3) . . . . ?
O1 P1 O4 C1 124.2(2) . . . . ?
O2 P1 O4 C1 -118.5(2) . . . . ?
O7 P2 O5 Zn1 40.7(2) 2_657 . . . ?
O6 P2 O5 Zn1 -91.10(17) . . . . ?
O8 P2 O5 Zn1 154.93(15) . . . . ?
O7 Zn1 O5 P2 -36.81(18) . . . . ?
O1 Zn1 O5 P2 89.53(17) . . . . ?
O9 Zn1 O5 P2 -159.62(15) . . . . ?
O7 P2 O6 Zn2 -85.2(2) 2_657 . . . ?
O5 P2 O6 Zn2 46.5(2) . . . . ?
O8 P2 O6 Zn2 155.77(18) . . . . ?
O3 Zn2 O6 P2 90.0(2) 2_657 . . . ?
O2 Zn2 O6 P2 -42.2(2) . . . . ?
O11 Zn2 O6 P2 -156.26(19) . . . . ?
O1 Zn1 O7 P2 -25.0(2) . . . 2_657 ?
O9 Zn1 O7 P2 -146.30(17) . . . 2_657 ?
O5 Zn1 O7 P2 100.32(19) . . . 2_657 ?
O7 P2 O8 C13 -43.6(2) 2_657 . . . ?
O6 P2 O8 C13 79.7(2) . . . . ?
O5 P2 O8 C13 -162.6(2) . . . . ?
O7 Zn1 O9 C25 70.8(2) . . . . ?
O1 Zn1 O9 C25 -55.1(2) . . . . ?
O5 Zn1 O9 C25 -171.3(2) . . . . ?
O3 Zn2 O11 C27 -3.2(4) 2_657 . . . ?
O2 Zn2 O11 C27 118.1(4) . . . . ?
O6 Zn2 O11 C27 -123.2(4) . . . . ?
P1 O4 C1 C6 92.5(3) . . . . ?
P1 O4 C1 C2 -91.6(3) . . . . ?
C6 C1 C2 C3 -0.1(5) . . . . ?
O4 C1 C2 C3 -175.9(3) . . . . ?
C6 C1 C2 C7 178.3(3) . . . . ?
O4 C1 C2 C7 2.5(4) . . . . ?
C1 C2 C3 C4 0.1(5) . . . . ?
C7 C2 C3 C4 -178.2(3) . . . . ?
C2 C3 C4 C5 0.3(6) . . . . ?
C3 C4 C5 C6 -0.7(7) . . . . ?
C2 C1 C6 C5 -0.3(6) . . . . ?
O4 C1 C6 C5 175.5(3) . . . . ?
C2 C1 C6 C10 -161.5(4) . . . . ?
O4 C1 C6 C10 14.2(6) . . . . ?
C2 C1 C6 C10' 163.4(4) . . . . ?
O4 C1 C6 C10' -20.9(6) . . . . ?
C4 C5 C6 C1 0.7(7) . . . . ?
C4 C5 C6 C10 161.2(5) . . . . ?
C4 C5 C6 C10' -163.6(5) . . . . ?
C3 C2 C7 C8 95.2(4) . . . . ?
C1 C2 C7 C8 -83.1(4) . . . . ?
C3 C2 C7 C9 -28.3(5) . . . . ?
C1 C2 C7 C9 153.3(3) . . . . ?
C1 C6 C10 C11 -155.5(6) . . . . ?
C5 C6 C10 C11 44.2(9) . . . . ?
C10' C6 C10 C11 -49.3(8) . . . . ?
C1 C6 C10 C12 81.0(7) . . . . ?
C5 C6 C10 C12 -79.3(7) . . . . ?
C10' C6 C10 C12 -172.8(11) . . . . ?
C1 C6 C10' C12' -95.9(7) . . . . ?
C5 C6 C10' C12' 67.4(8) . . . . ?
C10 C6 C10' C12' 172.1(12) . . . . ?
C1 C6 C10' C11' 137.8(6) . . . . ?
C5 C6 C10' C11' -58.8(8) . . . . ?
C10 C6 C10' C11' 45.9(8) . . . . ?
P2 O8 C13 C14 -92.5(3) . . . . ?
P2 O8 C13 C18 91.1(3) . . . . ?
C18 C13 C14 C15 -2.2(5) . . . . ?
O8 C13 C14 C15 -178.4(3) . . . . ?
C18 C13 C14 C19 175.0(3) . . . . ?
O8 C13 C14 C19 -1.3(4) . . . . ?
C13 C14 C15 C16 1.0(5) . . . . ?
C19 C14 C15 C16 -176.2(4) . . . . ?
C14 C15 C16 C17 0.4(6) . . . . ?
C15 C16 C17 C18 -0.7(6) . . . . ?
C16 C17 C18 C13 -0.4(5) . . . . ?
C16 C17 C18 C22 177.1(3) . . . . ?
C14 C13 C18 C17 1.9(5) . . . . ?
O8 C13 C18 C17 178.1(3) . . . . ?
C14 C13 C18 C22 -175.6(3) . . . . ?
O8 C13 C18 C22 0.6(4) . . . . ?
C15 C14 C19 C21 62.8(5) . . . . ?
C13 C14 C19 C21 -114.3(4) . . . . ?
C15 C14 C19 C20 -61.8(4) . . . . ?
C13 C14 C19 C20 121.2(4) . . . . ?
C17 C18 C22 C24 -67.0(5) . . . . ?
C13 C18 C22 C24 110.4(4) . . . . ?
C17 C18 C22 C23 57.4(4) . . . . ?
C13 C18 C22 C23 -125.2(3) . . . . ?
Zn1 O9 C25 O10 165.0(2) . . . . ?
Zn1 O9 C25 C26 -13.9(4) . . . . ?
C28 C28 N1 C29 170.3(3) 5_767 . . . ?
C28 C28 N1 C30 -64.3(4) 5_767 . . . ?
